data_7057641
loop_
_publ_author_name
'Hao, Zhiqiang'
'Yan, Xinlong'
'Liu, Kang'
'Yue, Xiaohui'
'Han, Zhangang'
'Lin, Jin'

_publ_section_title
;
 Ruthenium carbonyl complexes with pyridine-alkoxide ligands: synthesis,
 characterization and catalytic application in dehydrogenative oxidation
 of alcohols
;
_journal_issue 18
_journal_name_full 'New Journal of Chemistry'
_journal_page_first 15472
_journal_paper_doi 10.1039/C8NJ03706J
_journal_volume 42
_journal_year 2018
_chemical_formula_sum 'C22 H11 Br N O10 Ru3'
_chemical_formula_weight 832.44
_space_group_IT_number 2
_space_group_name_Hall '-P 1'
_space_group_name_H-M_alt 'P -1'
_symmetry_cell_setting triclinic
_symmetry_space_group_name_Hall '-P 1'
_symmetry_space_group_name_H-M 'P -1'
_atom_sites_solution_hydrogens geom
_atom_sites_solution_primary direct
_atom_sites_solution_secondary difmap
_audit_creation_method SHELXL-97
_audit_update_record
;
2017-09-08 deposited with the CCDC.
2018-08-13 downloaded from the CCDC.
;
_cell_angle_alpha 84.592(2)
_cell_angle_beta 87.086(2)
_cell_angle_gamma 70.2140(10)
_cell_formula_units_Z 2
_cell_length_a 9.3991(6)
_cell_length_b 10.5565(8)
_cell_length_c 14.6602(11)
_cell_measurement_reflns_used 3725
_cell_measurement_temperature 298(2)
_cell_measurement_theta_max 28.04
_cell_measurement_theta_min 2.522
_cell_volume 1362.36(17)
_computing_cell_refinement 'Bruker SMART'
_computing_data_collection 'Bruker SMART'
_computing_data_reduction 'Bruker SAINT'
_computing_molecular_graphics 'Bruker SHELXTL'
_computing_publication_material 'Bruker SHELXTL'
_computing_structure_refinement 'SHELXL-97 (Sheldrick, 1997)'
_computing_structure_solution 'SHELXS-97 (Sheldrick, 1990)'
_diffrn_ambient_temperature 298(2)
_diffrn_measured_fraction_theta_full 0.972
_diffrn_measured_fraction_theta_max 0.972
_diffrn_measurement_device_type 'CCD area detector'
_diffrn_measurement_method 'phi and omega scans'
_diffrn_radiation_monochromator graphite
_diffrn_radiation_source 'fine-focus sealed tube'
_diffrn_radiation_type MoK\a
_diffrn_radiation_wavelength 0.71073
_diffrn_reflns_av_R_equivalents 0.0183
_diffrn_reflns_av_sigmaI/netI 0.0422
_diffrn_reflns_limit_h_max 10
_diffrn_reflns_limit_h_min -11
_diffrn_reflns_limit_k_max 12
_diffrn_reflns_limit_k_min -12
_diffrn_reflns_limit_l_max 17
_diffrn_reflns_limit_l_min -13
_diffrn_reflns_number 6674
_diffrn_reflns_theta_full 25.01
_diffrn_reflns_theta_max 25.01
_diffrn_reflns_theta_min 2.52
_exptl_absorpt_coefficient_mu 3.160
_exptl_absorpt_correction_T_max 0.4507
_exptl_absorpt_correction_T_min 0.3646
_exptl_absorpt_correction_type multi-scan
_exptl_absorpt_process_details sadabs
_exptl_crystal_colour orange
_exptl_crystal_density_diffrn 2.029
_exptl_crystal_density_meas ?
_exptl_crystal_density_method 'not measured'
_exptl_crystal_description block
_exptl_crystal_F_000 794
_exptl_crystal_size_max 0.40
_exptl_crystal_size_mid 0.37
_exptl_crystal_size_min 0.30
_refine_diff_density_max 1.181
_refine_diff_density_min -0.648
_refine_diff_density_rms 0.108
_refine_ls_extinction_method none
_refine_ls_goodness_of_fit_ref 1.072
_refine_ls_hydrogen_treatment mixed
_refine_ls_matrix_type full
_refine_ls_number_parameters 335
_refine_ls_number_reflns 4680
_refine_ls_number_restraints 0
_refine_ls_restrained_S_all 1.072
_refine_ls_R_factor_all 0.0579
_refine_ls_R_factor_gt 0.0365
_refine_ls_shift/su_max 0.001
_refine_ls_shift/su_mean 0.000
_refine_ls_structure_factor_coef Fsqd
_refine_ls_weighting_details 'calc w=1/[\s^2^(Fo^2^)+(0.0128P)^2^+4.5958P] where P=(Fo^2^+2Fc^2^)/3'
_refine_ls_weighting_scheme calc
_refine_ls_wR_factor_gt 0.0706
_refine_ls_wR_factor_ref 0.0776
_reflns_number_gt 3607
_reflns_number_total 4680
_reflns_threshold_expression >2sigma(I)
_cod_data_source_file c8nj03706j2.cif
_cod_data_source_block 170906e
_cod_depositor_comments
;
The following automatic conversions were performed:

'_symmetry_cell_setting' value 'Triclinic' changed to 'triclinic'
according to
/home/data/users/saulius/crontab/automatic-downloads/rss-feeds/RSC/lib/dictionaries/cif_core.dic
dictionary named 'cif_core.dic' version 2.4.2 from 2011-04-26.

'_exptl_crystal_density_meas' value 'none' was changed to '?' - the
value is perceived as not measured.

Automatic conversion script
Id: cif_fix_values 4973 2017-02-22 13:04:09Z antanas 

 Adding full bibliography for 7057641--7057644.cif.
;
_cod_original_sg_symbol_H-M P-1
_cod_database_code 7057641

loop_
_symmetry_equiv_pos_as_xyz
'x, y, z'
'-x, -y, -z'

loop_
_atom_site_label
_atom_site_type_symbol
_atom_site_fract_x
_atom_site_fract_y
_atom_site_fract_z
_atom_site_U_iso_or_equiv
_atom_site_adp_type
_atom_site_occupancy
_atom_site_symmetry_multiplicity
_atom_site_calc_flag
_atom_site_refinement_flags
Ru1 Ru 0.29008(5) 0.80352(5) 0.31458(3) 0.03260(13) Uani 1 1 d .
Ru2 Ru 0.41639(5) 0.74474(5) 0.14272(3) 0.03780(14) Uani 1 1 d .
Ru3 Ru 0.17338(6) 0.66115(5) 0.20882(4) 0.04700(15) Uani 1 1 d .
Br1 Br 0.58231(9) 0.73952(8) 0.48529(5) 0.0644(2) Uani 1 1 d .
N1 N 0.4477(5) 0.9147(4) 0.3361(3) 0.0313(10) Uani 1 1 d .
O1 O 0.2741(4) 0.9283(4) 0.1944(2) 0.0340(9) Uani 1 1 d .
O2 O 0.3122(6) 0.5967(5) 0.4731(4) 0.0764(16) Uani 1 1 d .
O3 O -0.0046(5) 0.9600(5) 0.4041(4) 0.0709(15) Uani 1 1 d .
O4 O 0.7249(6) 0.7879(7) 0.1203(4) 0.0907(19) Uani 1 1 d .
O5 O 0.2927(6) 0.8333(5) -0.0511(3) 0.0730(15) Uani 1 1 d .
O6 O 0.5655(7) 0.4553(6) 0.1008(4) 0.091(2) Uani 1 1 d .
O7 O -0.0179(6) 0.9314(6) 0.1108(5) 0.103(2) Uani 1 1 d .
O8 O 0.4084(7) 0.4082(5) 0.3023(4) 0.0865(18) Uani 1 1 d .
O9 O -0.0848(8) 0.6518(7) 0.3421(6) 0.135(3) Uani 1 1 d .
O10 O 0.1349(10) 0.4999(8) 0.0542(6) 0.147(3) Uani 1 1 d .
C1 C 0.5603(6) 0.8849(6) 0.3968(4) 0.0411(14) Uani 1 1 d .
C2 C 0.6647(7) 0.9508(7) 0.3947(5) 0.0557(18) Uani 1 1 d .
H2 H 0.7402 0.9270 0.4380 0.067 Uiso 1 1 calc R
C3 C 0.6545(7) 1.0521(7) 0.3272(5) 0.062(2) Uani 1 1 d .
H3 H 0.7232 1.0984 0.3239 0.074 Uiso 1 1 calc R
C4 C 0.5421(7) 1.0844(6) 0.2650(5) 0.0506(17) Uani 1 1 d .
H4 H 0.5342 1.1530 0.2188 0.061 Uiso 1 1 calc R
C5 C 0.4401(6) 1.0155(5) 0.2702(4) 0.0349(13) Uani 1 1 d .
C6 C 0.3076(7) 1.0499(6) 0.2042(4) 0.0395(14) Uani 1 1 d .
C7 C 0.1642(7) 1.1517(6) 0.2453(4) 0.0419(15) Uani 1 1 d .
C8 C 0.1627(7) 1.2065(6) 0.3270(5) 0.0494(16) Uani 1 1 d .
H8 H 0.2514 1.1838 0.3596 0.059 Uiso 1 1 calc R
C9 C 0.0288(9) 1.2960(8) 0.3612(5) 0.069(2) Uani 1 1 d .
H9 H 0.0294 1.3314 0.4169 0.083 Uiso 1 1 calc R
C10 C -0.1018(9) 1.3321(8) 0.3151(7) 0.077(2) Uani 1 1 d .
H10 H -0.1903 1.3922 0.3384 0.093 Uiso 1 1 calc R
C11 C -0.1015(8) 1.2779(8) 0.2322(6) 0.077(2) Uani 1 1 d .
H11 H -0.1902 1.3023 0.1994 0.092 Uiso 1 1 calc R
C12 C 0.0292(8) 1.1886(7) 0.1987(5) 0.060(2) Uani 1 1 d .
H12 H 0.0275 1.1520 0.1437 0.072 Uiso 1 1 calc R
C13 C 0.3426(8) 1.1072(7) 0.1087(4) 0.0560(18) Uani 1 1 d .
H13A H 0.4360 1.0474 0.0853 0.084 Uiso 1 1 calc R
H13B H 0.3513 1.1944 0.1130 0.084 Uiso 1 1 calc R
H13C H 0.2623 1.1155 0.0681 0.084 Uiso 1 1 calc R
C14 C 0.3088(7) 0.6744(7) 0.4125(5) 0.0479(16) Uani 1 1 d .
C15 C 0.1082(7) 0.9033(6) 0.3705(4) 0.0441(15) Uani 1 1 d .
C16 C 0.6062(8) 0.7815(7) 0.1291(4) 0.0554(18) Uani 1 1 d .
C17 C 0.3392(7) 0.7974(6) 0.0202(5) 0.0471(16) Uani 1 1 d .
C18 C 0.5091(8) 0.5643(8) 0.1164(5) 0.0560(18) Uani 1 1 d .
C19 C 0.0528(8) 0.8357(8) 0.1480(6) 0.064(2) Uani 1 1 d .
C20 C 0.3223(9) 0.5031(7) 0.2692(5) 0.0603(19) Uani 1 1 d .
C21 C 0.0115(10) 0.6520(8) 0.2927(7) 0.078(3) Uani 1 1 d .
C22 C 0.1468(9) 0.5611(9) 0.1116(7) 0.083(3) Uani 1 1 d .

loop_
_atom_site_aniso_label
_atom_site_aniso_U_11
_atom_site_aniso_U_22
_atom_site_aniso_U_33
_atom_site_aniso_U_23
_atom_site_aniso_U_13
_atom_site_aniso_U_12
Ru1 0.0348(3) 0.0309(3) 0.0324(3) -0.0015(2) -0.0011(2) -0.0117(2)
Ru2 0.0378(3) 0.0393(3) 0.0322(3) -0.0067(2) -0.0048(2) -0.0062(2)
Ru3 0.0459(3) 0.0371(3) 0.0616(4) -0.0083(3) -0.0095(3) -0.0164(2)
Br1 0.0710(5) 0.0712(5) 0.0532(5) 0.0197(4) -0.0277(4) -0.0295(4)
N1 0.031(2) 0.036(3) 0.029(3) -0.006(2) 0.002(2) -0.012(2)
O1 0.041(2) 0.029(2) 0.031(2) -0.0007(17) -0.0054(17) -0.0105(17)
O2 0.103(4) 0.060(3) 0.067(4) 0.025(3) -0.005(3) -0.036(3)
O3 0.042(3) 0.087(4) 0.080(4) -0.026(3) 0.021(3) -0.015(3)
O4 0.050(3) 0.136(6) 0.090(4) -0.007(4) 0.007(3) -0.038(4)
O5 0.089(4) 0.069(3) 0.044(3) -0.004(3) -0.026(3) -0.001(3)
O6 0.114(5) 0.057(4) 0.073(4) -0.031(3) -0.017(3) 0.020(3)
O7 0.072(4) 0.070(4) 0.163(7) 0.033(4) -0.062(4) -0.021(3)
O8 0.112(5) 0.038(3) 0.096(5) 0.009(3) -0.026(4) -0.008(3)
O9 0.113(6) 0.093(5) 0.207(9) -0.031(5) 0.089(6) -0.051(5)
O10 0.167(7) 0.136(7) 0.150(7) -0.076(6) -0.057(6) -0.044(6)
C1 0.039(3) 0.040(4) 0.041(4) -0.004(3) -0.004(3) -0.009(3)
C2 0.043(4) 0.061(5) 0.069(5) 0.002(4) -0.016(3) -0.024(3)
C3 0.042(4) 0.067(5) 0.085(6) -0.005(4) -0.008(4) -0.030(4)
C4 0.049(4) 0.042(4) 0.066(5) 0.002(3) 0.003(3) -0.023(3)
C5 0.039(3) 0.030(3) 0.034(3) -0.004(3) -0.002(3) -0.010(3)
C6 0.050(4) 0.031(3) 0.038(4) 0.001(3) -0.004(3) -0.014(3)
C7 0.054(4) 0.024(3) 0.048(4) 0.003(3) -0.007(3) -0.015(3)
C8 0.051(4) 0.041(4) 0.055(4) -0.012(3) -0.004(3) -0.011(3)
C9 0.074(5) 0.064(5) 0.067(5) -0.031(4) 0.007(4) -0.013(4)
C10 0.059(5) 0.057(5) 0.105(7) -0.019(5) 0.002(5) -0.001(4)
C11 0.054(5) 0.061(5) 0.104(7) -0.015(5) -0.026(5) 0.001(4)
C12 0.059(4) 0.044(4) 0.066(5) -0.009(4) -0.024(4) 0.002(3)
C13 0.077(5) 0.050(4) 0.043(4) 0.014(3) -0.005(3) -0.029(4)
C14 0.056(4) 0.044(4) 0.043(4) 0.002(3) -0.001(3) -0.018(3)
C15 0.043(4) 0.047(4) 0.045(4) -0.002(3) -0.004(3) -0.019(3)
C16 0.050(4) 0.075(5) 0.035(4) -0.005(3) 0.000(3) -0.012(4)
C17 0.049(4) 0.036(4) 0.050(4) -0.014(3) 0.000(3) -0.003(3)
C18 0.053(4) 0.056(5) 0.047(4) -0.016(4) -0.008(3) 0.001(4)
C19 0.055(4) 0.055(5) 0.089(6) -0.008(4) -0.019(4) -0.026(4)
C20 0.078(5) 0.043(4) 0.068(5) -0.006(4) -0.007(4) -0.029(4)
C21 0.074(6) 0.047(5) 0.119(8) -0.023(5) 0.008(5) -0.027(4)
C22 0.077(6) 0.075(6) 0.105(7) -0.020(5) -0.035(5) -0.027(5)

loop_
_atom_type_symbol
_atom_type_description
_atom_type_scat_dispersion_real
_atom_type_scat_dispersion_imag
_atom_type_scat_source
C C 0.0033 0.0016 'International Tables Vol C Tables 4.2.6.8 and 6.1.1.4'
H H 0.0000 0.0000 'International Tables Vol C Tables 4.2.6.8 and 6.1.1.4'
N N 0.0061 0.0033 'International Tables Vol C Tables 4.2.6.8 and 6.1.1.4'
O O 0.0106 0.0060 'International Tables Vol C Tables 4.2.6.8 and 6.1.1.4'
Br Br -0.2901 2.4595 'International Tables Vol C Tables 4.2.6.8 and 6.1.1.4'
Ru Ru -1.2594 0.8363 'International Tables Vol C Tables 4.2.6.8 and 6.1.1.4'

loop_
_geom_angle_atom_site_label_1
_geom_angle_atom_site_label_2
_geom_angle_atom_site_label_3
_geom_angle
C14 Ru1 C15 86.5(3)
C14 Ru1 O1 172.8(2)
C15 Ru1 O1 98.0(2)
C14 Ru1 N1 107.9(2)
C15 Ru1 N1 104.3(2)
O1 Ru1 N1 76.57(15)
C14 Ru1 Ru3 90.6(2)
C15 Ru1 Ru3 97.59(19)
O1 Ru1 Ru3 83.25(10)
N1 Ru1 Ru3 151.92(11)
C14 Ru1 Ru2 123.7(2)
C15 Ru1 Ru2 140.58(19)
O1 Ru1 Ru2 49.77(10)
N1 Ru1 Ru2 90.67(11)
Ru3 Ru1 Ru2 61.289(19)
C18 Ru2 C17 92.1(3)
C18 Ru2 C16 92.6(3)
C17 Ru2 C16 100.9(3)
C18 Ru2 O1 165.2(2)
C17 Ru2 O1 93.3(2)
C16 Ru2 O1 100.0(2)
C18 Ru2 Ru1 119.9(2)
C17 Ru2 Ru1 133.17(18)
C16 Ru2 Ru1 110.0(2)
O1 Ru2 Ru1 48.13(9)
C18 Ru2 Ru3 84.9(2)
C17 Ru2 Ru3 94.4(2)
C16 Ru2 Ru3 164.61(19)
O1 Ru2 Ru3 80.95(10)
Ru1 Ru2 Ru3 59.228(18)
C22 Ru3 C21 101.4(4)
C22 Ru3 C20 92.8(3)
C21 Ru3 C20 93.8(3)
C22 Ru3 C19 93.1(3)
C21 Ru3 C19 93.6(3)
C20 Ru3 C19 169.3(3)
C22 Ru3 Ru1 162.0(3)
C21 Ru3 Ru1 96.6(3)
C20 Ru3 Ru1 84.3(2)
C19 Ru3 Ru1 87.3(2)
C22 Ru3 Ru2 102.7(3)
C21 Ru3 Ru2 155.8(2)
C20 Ru3 Ru2 87.3(2)
C19 Ru3 Ru2 82.8(2)
Ru1 Ru3 Ru2 59.484(17)
C1 N1 C5 116.6(5)
C1 N1 Ru1 129.5(4)
C5 N1 Ru1 113.3(3)
C6 O1 Ru1 114.5(3)
C6 O1 Ru2 128.7(3)
Ru1 O1 Ru2 82.09(12)
N1 C1 C2 123.8(6)
N1 C1 Br1 118.2(4)
C2 C1 Br1 117.9(5)
C3 C2 C1 118.3(6)
C3 C2 H2 120.8
C1 C2 H2 120.8
C4 C3 C2 119.1(6)
C4 C3 H3 120.4
C2 C3 H3 120.4
C3 C4 C5 120.3(6)
C3 C4 H4 119.9
C5 C4 H4 119.9
N1 C5 C4 121.8(5)
N1 C5 C6 115.2(5)
C4 C5 C6 122.9(5)
O1 C6 C13 108.6(5)
O1 C6 C5 108.5(4)
C13 C6 C5 112.9(5)
O1 C6 C7 107.1(4)
C13 C6 C7 109.6(5)
C5 C6 C7 110.0(5)
C8 C7 C12 117.9(6)
C8 C7 C6 123.2(5)
C12 C7 C6 118.9(6)
C7 C8 C9 120.4(6)
C7 C8 H8 119.8
C9 C8 H8 119.8
C10 C9 C8 121.3(7)
C10 C9 H9 119.4
C8 C9 H9 119.4
C9 C10 C11 118.8(7)
C9 C10 H10 120.6
C11 C10 H10 120.6
C12 C11 C10 120.2(7)
C12 C11 H11 119.9
C10 C11 H11 119.9
C11 C12 C7 121.4(7)
C11 C12 H12 119.3
C7 C12 H12 119.3
C6 C13 H13A 109.5
C6 C13 H13B 109.5
H13A C13 H13B 109.5
C6 C13 H13C 109.5
H13A C13 H13C 109.5
H13B C13 H13C 109.5
O2 C14 Ru1 176.4(6)
O3 C15 Ru1 177.3(6)
O4 C16 Ru2 172.3(7)
O5 C17 Ru2 177.4(6)
O6 C18 Ru2 179.7(7)
O7 C19 Ru3 176.7(7)
O8 C20 Ru3 177.6(7)
O9 C21 Ru3 177.4(7)
O10 C22 Ru3 178.2(8)

loop_
_geom_bond_atom_site_label_1
_geom_bond_atom_site_label_2
_geom_bond_distance
Ru1 C14 1.856(6)
Ru1 C15 1.872(7)
Ru1 O1 2.077(3)
Ru1 N1 2.229(4)
Ru1 Ru3 2.7557(7)
Ru1 Ru2 2.7630(7)
Ru2 C18 1.875(7)
Ru2 C17 1.933(7)
Ru2 C16 1.947(7)
Ru2 O1 2.130(4)
Ru2 Ru3 2.8129(7)
Ru3 C22 1.926(9)
Ru3 C21 1.929(10)
Ru3 C20 1.947(8)
Ru3 C19 1.963(8)
Br1 C1 1.875(6)
N1 C1 1.351(7)
N1 C5 1.354(7)
O1 C6 1.443(7)
O2 C14 1.145(7)
O3 C15 1.139(7)
O4 C16 1.141(8)
O5 C17 1.134(7)
O6 C18 1.132(8)
O7 C19 1.113(8)
O8 C20 1.138(8)
O9 C21 1.131(9)
O10 C22 1.140(10)
C1 C2 1.380(8)
C2 C3 1.368(9)
C2 H2 0.9300
C3 C4 1.364(9)
C3 H3 0.9300
C4 C5 1.381(8)
C4 H4 0.9300
C5 C6 1.540(8)
C6 C13 1.537(8)
C6 C7 1.547(8)
C7 C8 1.375(8)
C7 C12 1.390(8)
C8 C9 1.396(9)
C8 H8 0.9300
C9 C10 1.352(10)
C9 H9 0.9300
C10 C11 1.390(11)
C10 H10 0.9300
C11 C12 1.372(10)
C11 H11 0.9300
C12 H12 0.9300
C13 H13A 0.9600
C13 H13B 0.9600
C13 H13C 0.9600

loop_
_geom_torsion_atom_site_label_1
_geom_torsion_atom_site_label_2
_geom_torsion_atom_site_label_3
_geom_torsion_atom_site_label_4
_geom_torsion
C14 Ru1 Ru2 C18 7.0(3)
C15 Ru1 Ru2 C18 -127.0(4)
O1 Ru1 Ru2 C18 -169.2(3)
N1 Ru1 Ru2 C18 119.1(3)
Ru3 Ru1 Ru2 C18 -62.5(2)
C14 Ru1 Ru2 C17 133.5(4)
C15 Ru1 Ru2 C17 -0.5(4)
O1 Ru1 Ru2 C17 -42.6(3)
N1 Ru1 Ru2 C17 -114.3(3)
Ru3 Ru1 Ru2 C17 64.1(3)
C14 Ru1 Ru2 C16 -98.3(3)
C15 Ru1 Ru2 C16 127.6(4)
O1 Ru1 Ru2 C16 85.5(3)
N1 Ru1 Ru2 C16 13.8(2)
Ru3 Ru1 Ru2 C16 -167.8(2)
C14 Ru1 Ru2 O1 176.2(3)
C15 Ru1 Ru2 O1 42.2(3)
N1 Ru1 Ru2 O1 -71.69(17)
Ru3 Ru1 Ru2 O1 106.73(13)
C14 Ru1 Ru2 Ru3 69.4(2)
C15 Ru1 Ru2 Ru3 -64.6(3)
O1 Ru1 Ru2 Ru3 -106.73(13)
N1 Ru1 Ru2 Ru3 -178.42(11)
C14 Ru1 Ru3 C22 -120.1(9)
C15 Ru1 Ru3 C22 153.4(9)
O1 Ru1 Ru3 C22 56.1(8)
N1 Ru1 Ru3 C22 12.1(9)
Ru2 Ru1 Ru3 C22 8.7(8)
C14 Ru1 Ru3 C21 54.6(3)
C15 Ru1 Ru3 C21 -31.9(3)
O1 Ru1 Ru3 C21 -129.1(3)
N1 Ru1 Ru3 C21 -173.2(3)
Ru2 Ru1 Ru3 C21 -176.5(3)
C14 Ru1 Ru3 C20 -38.6(3)
C15 Ru1 Ru3 C20 -125.1(3)
O1 Ru1 Ru3 C20 137.7(2)
N1 Ru1 Ru3 C20 93.6(3)
Ru2 Ru1 Ru3 C20 90.2(2)
C14 Ru1 Ru3 C19 148.0(3)
C15 Ru1 Ru3 C19 61.5(3)
O1 Ru1 Ru3 C19 -35.8(3)
N1 Ru1 Ru3 C19 -79.8(3)
Ru2 Ru1 Ru3 C19 -83.2(2)
C14 Ru1 Ru3 Ru2 -128.8(2)
C15 Ru1 Ru3 Ru2 144.65(19)
O1 Ru1 Ru3 Ru2 47.42(10)
N1 Ru1 Ru3 Ru2 3.4(2)
C18 Ru2 Ru3 C22 -47.8(3)
C17 Ru2 Ru3 C22 43.9(3)
C16 Ru2 Ru3 C22 -128.8(8)
O1 Ru2 Ru3 C22 136.5(3)
Ru1 Ru2 Ru3 C22 -177.2(3)
C18 Ru2 Ru3 C21 137.9(7)
C17 Ru2 Ru3 C21 -130.4(7)
C16 Ru2 Ru3 C21 56.9(10)
O1 Ru2 Ru3 C21 -37.8(6)
Ru1 Ru2 Ru3 C21 8.4(6)
C18 Ru2 Ru3 C20 44.5(3)
C17 Ru2 Ru3 C20 136.2(3)
C16 Ru2 Ru3 C20 -36.5(8)
O1 Ru2 Ru3 C20 -131.2(2)
Ru1 Ru2 Ru3 C20 -85.0(2)
C18 Ru2 Ru3 C19 -139.4(3)
C17 Ru2 Ru3 C19 -47.7(3)
C16 Ru2 Ru3 C19 139.6(8)
O1 Ru2 Ru3 C19 44.9(3)
Ru1 Ru2 Ru3 C19 91.1(2)
C18 Ru2 Ru3 Ru1 129.5(2)
C17 Ru2 Ru3 Ru1 -138.86(18)
C16 Ru2 Ru3 Ru1 48.5(8)
O1 Ru2 Ru3 Ru1 -46.23(10)
C14 Ru1 N1 C1 12.0(5)
C15 Ru1 N1 C1 102.9(5)
O1 Ru1 N1 C1 -162.1(5)
Ru3 Ru1 N1 C1 -116.9(5)
Ru2 Ru1 N1 C1 -113.9(5)
C14 Ru1 N1 C5 -177.7(4)
C15 Ru1 N1 C5 -86.8(4)
O1 Ru1 N1 C5 8.2(4)
Ru3 Ru1 N1 C5 53.4(5)
Ru2 Ru1 N1 C5 56.4(4)
C14 Ru1 O1 C6 -155.3(17)
C15 Ru1 O1 C6 76.4(4)
N1 Ru1 O1 C6 -26.5(3)
Ru3 Ru1 O1 C6 173.2(3)
Ru2 Ru1 O1 C6 -129.0(4)
C14 Ru1 O1 Ru2 -26.2(18)
C15 Ru1 O1 Ru2 -154.5(2)
N1 Ru1 O1 Ru2 102.58(15)
Ru3 Ru1 O1 Ru2 -57.76(8)
C18 Ru2 O1 C6 154.6(9)
C17 Ru2 O1 C6 -94.5(4)
C16 Ru2 O1 C6 7.1(4)
Ru1 Ru2 O1 C6 115.1(4)
Ru3 Ru2 O1 C6 171.6(4)
C18 Ru2 O1 Ru1 39.4(9)
C17 Ru2 O1 Ru1 150.3(2)
C16 Ru2 O1 Ru1 -108.0(2)
Ru3 Ru2 O1 Ru1 56.43(8)
C5 N1 C1 C2 0.0(9)
Ru1 N1 C1 C2 170.1(5)
C5 N1 C1 Br1 -176.6(4)
Ru1 N1 C1 Br1 -6.6(7)
N1 C1 C2 C3 -0.2(10)
Br1 C1 C2 C3 176.5(5)
C1 C2 C3 C4 0.1(11)
C2 C3 C4 C5 0.1(11)
C1 N1 C5 C4 0.2(8)
Ru1 N1 C5 C4 -171.5(5)
C1 N1 C5 C6 -178.1(5)
Ru1 N1 C5 C6 10.2(6)
C3 C4 C5 N1 -0.2(10)
C3 C4 C5 C6 177.9(6)
Ru1 O1 C6 C13 161.7(4)
Ru2 O1 C6 C13 61.8(6)
Ru1 O1 C6 C5 38.6(5)
Ru2 O1 C6 C5 -61.2(6)
Ru1 O1 C6 C7 -80.1(4)
Ru2 O1 C6 C7 -179.9(3)
N1 C5 C6 O1 -31.2(7)
C4 C5 C6 O1 150.5(6)
N1 C5 C6 C13 -151.5(5)
C4 C5 C6 C13 30.2(8)
N1 C5 C6 C7 85.7(6)
C4 C5 C6 C7 -92.5(7)
O1 C6 C7 C8 121.0(6)
C13 C6 C7 C8 -121.4(6)
C5 C6 C7 C8 3.2(8)
O1 C6 C7 C12 -58.0(7)
C13 C6 C7 C12 59.6(7)
C5 C6 C7 C12 -175.8(5)
C12 C7 C8 C9 0.2(10)
C6 C7 C8 C9 -178.8(6)
C7 C8 C9 C10 -0.7(12)
C8 C9 C10 C11 0.3(13)
C9 C10 C11 C12 0.5(13)
C10 C11 C12 C7 -1.0(12)
C8 C7 C12 C11 0.7(10)
C6 C7 C12 C11 179.7(6)
C15 Ru1 C14 O2 33(10)
O1 Ru1 C14 O2 -96(10)
N1 Ru1 C14 O2 137(10)
Ru3 Ru1 C14 O2 -65(10)
Ru2 Ru1 C14 O2 -120(10)
C14 Ru1 C15 O3 -63(13)
O1 Ru1 C15 O3 111(13)
N1 Ru1 C15 O3 -171(12)
Ru3 Ru1 C15 O3 27(13)
Ru2 Ru1 C15 O3 80(13)
C18 Ru2 C16 O4 -7(5)
C17 Ru2 C16 O4 -100(5)
O1 Ru2 C16 O4 165(4)
Ru1 Ru2 C16 O4 116(4)
Ru3 Ru2 C16 O4 73(5)
C18 Ru2 C17 O5 -166(14)
C16 Ru2 C17 O5 -73(14)
O1 Ru2 C17 O5 28(14)
Ru1 Ru2 C17 O5 58(14)
Ru3 Ru2 C17 O5 109(14)
C17 Ru2 C18 O6 165(100)
C16 Ru2 C18 O6 64(100)
O1 Ru2 C18 O6 -84(100)
Ru1 Ru2 C18 O6 -51(100)
Ru3 Ru2 C18 O6 -101(100)
C22 Ru3 C19 O7 13(14)
C21 Ru3 C19 O7 -89(14)
C20 Ru3 C19 O7 137(13)
Ru1 Ru3 C19 O7 175(14)
Ru2 Ru3 C19 O7 115(14)
C22 Ru3 C20 O8 -6(18)
C21 Ru3 C20 O8 95(18)
C19 Ru3 C20 O8 -130(17)
Ru1 Ru3 C20 O8 -169(18)
Ru2 Ru3 C20 O8 -109(18)
C22 Ru3 C21 O9 -133(21)
C20 Ru3 C21 O9 133(21)
C19 Ru3 C21 O9 -39(21)
Ru1 Ru3 C21 O9 48(21)
Ru2 Ru3 C21 O9 41(21)
C21 Ru3 C22 O10 -128(32)
C20 Ru3 C22 O10 -33(32)
C19 Ru3 C22 O10 138(32)
Ru1 Ru3 C22 O10 47(32)
Ru2 Ru3 C22 O10 55(32)
